data_2019923
loop_
_publ_author_name
'Moon, Dohyun'
'Choi, Jong-Ha'

_publ_section_title
;
 Synthesis, crystal structure and spectroscopic properties of
 <i>trans</i>-dibromidobis(2,2-dimethylpropane-1,3-diamine-\k^2^<i>N,N</i>')chromium(III)
 perchlorate
;
_journal_coeditor_code EG3179
_journal_issue 5
_journal_name_full 'Acta Crystallographica Section C'
_journal_page_first
;
;
_journal_paper_doi 10.1107/S2053229615006026
_journal_volume 71
_journal_year 2015
_chemical_formula_iupac '[Cr Br2 (C5 H14 N2)2] Cl O4'
_chemical_formula_moiety 'C10 H28 N4 Br2 Cr, Cl O4'
_chemical_formula_sum 'C10 H28 Br2 Cl Cr N4 O4'
_chemical_formula_weight 515.63
_chemical_name_systematic
;
trans-dibromidobis(2,2-dimethylpropane-1,3-diamine-\k^2^2N,N')chromium(III)
perchlorate
;
_space_group_crystal_system orthorhombic
_space_group_IT_number 61
_space_group_name_Hall '-P 2ac 2ab'
_space_group_name_H-M_alt 'P b c a'
_symmetry_space_group_name_Hall '-P 2ac 2ab'
_symmetry_space_group_name_H-M 'P b c a'
_atom_sites_solution_hydrogens geom
_audit_creation_method SHELXL-2014/7
_cell_angle_alpha 90
_cell_angle_beta 90
_cell_angle_gamma 90
_cell_formula_units_Z 24
_cell_length_a 20.656(4)
_cell_length_b 17.666(4)
_cell_length_c 31.305(6)
_cell_measurement_reflns_used 352345
_cell_measurement_temperature 100(2)
_cell_measurement_theta_max 33.547
_cell_measurement_theta_min 0.361
_cell_volume 11423(4)
_computing_cell_refinement 'HKL3000sm (Otwinowski & Minor, 1997)'
_computing_data_collection 'PAL ADSC Quantum-210 ADX (Arvai & Nielsen, 1983)'
_computing_data_reduction 'HKL3000sm (Otwinowski & Minor, 1997)'
_computing_molecular_graphics 'DIAMOND (Brandenburg, 2014)'
_computing_publication_material 'publCIF (Westrip, 2010) and PLATON (Spek, 2009)'
_computing_structure_refinement 'SHELXL2014/7 (Sheldrick, 2015)'
_computing_structure_solution 'SHELXS2013 (Sheldrick, 2015)'
_diffrn_ambient_temperature 100(2)
_diffrn_measured_fraction_theta_full 0.982
_diffrn_measured_fraction_theta_max 0.971
_diffrn_measurement_device_type 'ADSC Q210 CCD area-detector'
_diffrn_measurement_method \w
_diffrn_radiation_type synchrotron
_diffrn_radiation_wavelength 0.62998
_diffrn_reflns_av_R_equivalents 0.0359
_diffrn_reflns_limit_h_max 28
_diffrn_reflns_limit_h_min -28
_diffrn_reflns_limit_k_max 23
_diffrn_reflns_limit_k_min -23
_diffrn_reflns_limit_l_max 43
_diffrn_reflns_limit_l_min -43
_diffrn_reflns_number 115348
_diffrn_reflns_theta_full 22.209
_diffrn_reflns_theta_max 25.999
_diffrn_reflns_theta_min 1.771
_exptl_absorpt_coefficient_mu 3.597
_exptl_absorpt_correction_T_max 0.841
_exptl_absorpt_correction_T_min 0.670
_exptl_absorpt_correction_type empirical
_exptl_absorpt_process_details '(HKL3000sm SCALEPACK; Otwinowski & Minor, 1997)'
_exptl_crystal_colour green
_exptl_crystal_density_diffrn 1.799
_exptl_crystal_description plate
_exptl_crystal_F_000 6216
_exptl_crystal_size_max 0.121
_exptl_crystal_size_mid 0.100
_exptl_crystal_size_min 0.050
_refine_diff_density_max 1.250
_refine_diff_density_min -1.420
_refine_ls_extinction_coef 0.00083(5)
_refine_ls_extinction_expression Fc^*^=kFc[1+0.001xFc^2^\l^3^/sin(2\q)]^-1/4^
_refine_ls_extinction_method 'SHELXL2014/7 (Sheldrick, 2015)'
_refine_ls_goodness_of_fit_ref 1.039
_refine_ls_hydrogen_treatment constr
_refine_ls_matrix_type full
_refine_ls_number_parameters 636
_refine_ls_number_reflns 15666
_refine_ls_number_restraints 6
_refine_ls_restrained_S_all 1.041
_refine_ls_R_factor_all 0.0362
_refine_ls_R_factor_gt 0.0308
_refine_ls_shift/su_max 0.003
_refine_ls_shift/su_mean 0.000
_refine_ls_structure_factor_coef Fsqd
_refine_ls_weighting_details 'w = 1/[\s^2^(Fo^2^)+(0.0577P)^2^+5.7020P] where P=(Fo^2^+2Fc^2^)/3'
_refine_ls_weighting_scheme calc
_refine_ls_wR_factor_gt 0.0831
_refine_ls_wR_factor_ref 0.0860
_reflns_number_gt 13691
_reflns_number_total 15666
_reflns_threshold_expression I>2\s(I)
_cod_data_source_file eg3179sup1.cf
_cod_data_source_block I
_cod_database_code 2019923
_cod_database_fobs_code 2019923
_shelx_space_group_comment
;
The symmetry employed for this shelxl refinement is uniquely defined
by the following loop, which should always be used as a source of
symmetry information in preference to the above space-group names.
They are only intended as comments.
;
_shelx_estimated_absorpt_t_min 0.670
_shelx_estimated_absorpt_t_max 0.841

loop_
_space_group_symop_operation_xyz
'x, y, z'
'-x+1/2, -y, z+1/2'
'-x, y+1/2, -z+1/2'
'x+1/2, -y+1/2, -z'
'-x, -y, -z'
'x-1/2, y, -z-1/2'
'x, -y-1/2, z-1/2'
'-x-1/2, y-1/2, z'

loop_
_atom_site_type_symbol
_atom_site_label
_atom_site_fract_x
_atom_site_fract_y
_atom_site_fract_z
_atom_site_U_iso_or_equiv
_atom_site_adp_type
_atom_site_calc_flag
_atom_site_occupancy
_atom_site_disorder_assembly
_atom_site_disorder_group
Cr Cr1A 0.73021(2) 0.60628(2) 0.61679(2) 0.01368(7) Uani d 1 . .
Br Br1A 0.69990(2) 0.61566(2) 0.69298(2) 0.02048(5) Uani d 1 . .
Br Br2A 0.76227(2) 0.60157(2) 0.54027(2) 0.02102(5) Uani d 1 . .
N N1A 0.76335(9) 0.71878(10) 0.61996(5) 0.0179(3) Uani d 1 . .
H H1A1 0.7377 0.7468 0.6024 0.022 Uiso calc 1 . .
H H1A2 0.7561 0.7354 0.6470 0.022 Uiso calc 1 . .
N N2A 0.82196(9) 0.56954(11) 0.63681(6) 0.0235(4) Uani d 1 . .
H H2A1 0.8222 0.5710 0.6659 0.028 Uiso calc 1 . .
H H2A2 0.8257 0.5200 0.6292 0.028 Uiso calc 1 . .
N N3A 0.63830(8) 0.64035(9) 0.59742(5) 0.0171(3) Uani d 1 . .
H H3A1 0.6349 0.6907 0.6031 0.021 Uiso calc 1 . .
H H3A2 0.6365 0.6351 0.5685 0.021 Uiso calc 1 . .
N N4A 0.69737(8) 0.49462(9) 0.61381(5) 0.0164(3) Uani d 1 . .
H H4A1 0.7004 0.4795 0.5861 0.020 Uiso calc 1 . .
H H4A2 0.7257 0.4658 0.6290 0.020 Uiso calc 1 . .
C C1A 0.83200(11) 0.73755(13) 0.60917(7) 0.0242(4) Uani d 1 . .
H H1A3 0.8391 0.7920 0.6150 0.029 Uiso calc 1 . .
H H1A4 0.8382 0.7296 0.5781 0.029 Uiso calc 1 . .
C C2A 0.88357(11) 0.69270(13) 0.63286(7) 0.0226(4) Uani d 1 . .
C C3A 0.88151(11) 0.60849(14) 0.62206(8) 0.0259(5) Uani d 1 . .
H H3A3 0.8851 0.6025 0.5907 0.031 Uiso calc 1 . .
H H3A4 0.9195 0.5835 0.6352 0.031 Uiso calc 1 . .
C C4A 0.88047(14) 0.70619(16) 0.68088(8) 0.0351(6) Uani d 1 . .
H H4A3 0.8383 0.6898 0.6917 0.053 Uiso calc 1 . .
H H4A4 0.8863 0.7602 0.6868 0.053 Uiso calc 1 . .
H H4A5 0.9148 0.6773 0.6950 0.053 Uiso calc 1 . .
C C5A 0.94937(13) 0.72192(17) 0.61612(9) 0.0384(6) Uani d 1 . .
H H5A1 0.9527 0.7765 0.6214 0.058 Uiso calc 1 . .
H H5A2 0.9526 0.7121 0.5854 0.058 Uiso calc 1 . .
H H5A3 0.9846 0.6957 0.6310 0.058 Uiso calc 1 . .
C C6A 0.57964(10) 0.60288(11) 0.61545(7) 0.0184(4) Uani d 1 . .
H H6A1 0.5407 0.6274 0.6033 0.022 Uiso calc 1 . .
H H6A2 0.5789 0.6112 0.6467 0.022 Uiso calc 1 . .
C C7A 0.57586(10) 0.51758(11) 0.60673(6) 0.0163(3) Uani d 1 . .
C C8A 0.63097(10) 0.47504(11) 0.62882(6) 0.0172(4) Uani d 1 . .
H H8A1 0.6284 0.4851 0.6599 0.021 Uiso calc 1 . .
H H8A2 0.6242 0.4201 0.6246 0.021 Uiso calc 1 . .
C C9A 0.51254(10) 0.48940(13) 0.62657(7) 0.0225(4) Uani d 1 . .
H H9A1 0.5116 0.5026 0.6570 0.034 Uiso calc 1 . .
H H9A2 0.5097 0.4343 0.6234 0.034 Uiso calc 1 . .
H H9A3 0.4758 0.5133 0.6120 0.034 Uiso calc 1 . .
C C10A 0.57512(11) 0.50025(12) 0.55865(6) 0.0215(4) Uani d 1 . .
H H10A 0.5388 0.5268 0.5452 0.032 Uiso calc 1 . .
H H10B 0.5703 0.4456 0.5543 0.032 Uiso calc 1 . .
H H10C 0.6158 0.5173 0.5458 0.032 Uiso calc 1 . .
Cr Cr2B 0.74038(2) 0.35435(2) 0.45410(2) 0.01221(6) Uani d 1 . .
Br Br1B 0.71078(2) 0.36587(2) 0.53011(2) 0.01848(5) Uani d 1 . .
Br Br2B 0.77134(2) 0.34418(2) 0.37785(2) 0.01968(5) Uani d 1 . .
N N1B 0.77384(8) 0.46610(10) 0.45463(5) 0.0171(3) Uani d 1 . .
H H1B1 0.7475 0.4935 0.4372 0.021 Uiso calc 1 . .
H H1B2 0.7683 0.4844 0.4816 0.021 Uiso calc 1 . .
N N2B 0.83098(8) 0.31690(10) 0.47411(6) 0.0183(3) Uani d 1 . .
H H2B1 0.8318 0.3203 0.5031 0.022 Uiso calc 1 . .
H H2B2 0.8337 0.2668 0.4675 0.022 Uiso calc 1 . .
N N3B 0.64815(8) 0.39030(10) 0.43512(6) 0.0177(3) Uani d 1 . .
H H3B1 0.6448 0.4404 0.4416 0.021 Uiso calc 1 . .
H H3B2 0.6462 0.3863 0.4062 0.021 Uiso calc 1 . .
N N4B 0.70788(8) 0.24197(9) 0.45332(5) 0.0161(3) Uani d 1 . .
H H4B1 0.7123 0.2246 0.4261 0.019 Uiso calc 1 . .
H H4B2 0.7354 0.2145 0.4699 0.019 Uiso calc 1 . .
C C1B 0.84187(10) 0.48221(12) 0.44183(6) 0.0200(4) Uani d 1 . .
H H1B3 0.8500 0.5371 0.4455 0.024 Uiso calc 1 . .
H H1B4 0.8467 0.4705 0.4111 0.024 Uiso calc 1 . .
C C2B 0.89352(10) 0.43872(12) 0.46642(6) 0.0190(4) Uani d 1 . .
C C3B 0.89071(10) 0.35377(13) 0.45785(7) 0.0215(4) Uani d 1 . .
H H3B3 0.8937 0.3452 0.4267 0.026 Uiso calc 1 . .
H H3B4 0.9287 0.3294 0.4713 0.026 Uiso calc 1 . .
C C4B 0.88902(10) 0.45569(13) 0.51443(6) 0.0222(4) Uani d 1 . .
H H4B3 0.8943 0.5102 0.5192 0.033 Uiso calc 1 . .
H H4B4 0.9233 0.4282 0.5296 0.033 Uiso calc 1 . .
H H4B5 0.8467 0.4395 0.5252 0.033 Uiso calc 1 . .
C C5B 0.95930(11) 0.46563(15) 0.44929(7) 0.0294(5) Uani d 1 . .
H H5B1 0.9620 0.4549 0.4186 0.044 Uiso calc 1 . .
H H5B2 0.9941 0.4389 0.4643 0.044 Uiso calc 1 . .
H H5B3 0.9637 0.5202 0.4541 0.044 Uiso calc 1 . .
C C6B 0.58999(10) 0.35189(12) 0.45285(7) 0.0193(4) Uani d 1 . .
H H6B1 0.5509 0.3759 0.4406 0.023 Uiso calc 1 . .
H H6B2 0.5889 0.3601 0.4841 0.023 Uiso calc 1 . .
C C7B 0.58704(10) 0.26653(12) 0.44415(7) 0.0193(4) Uani d 1 . .
C C8B 0.64089(10) 0.22375(12) 0.46736(7) 0.0188(4) Uani d 1 . .
H H8B1 0.6374 0.2346 0.4983 0.023 Uiso calc 1 . .
H H8B2 0.6337 0.1688 0.4634 0.023 Uiso calc 1 . .
C C9B 0.52314(11) 0.23787(15) 0.46299(8) 0.0308(5) Uani d 1 . .
H H9B1 0.5196 0.1832 0.4583 0.046 Uiso calc 1 . .
H H9B2 0.4869 0.2636 0.4490 0.046 Uiso calc 1 . .
H H9B3 0.5221 0.2485 0.4937 0.046 Uiso calc 1 . .
C C10B 0.58856(11) 0.25022(14) 0.39600(7) 0.0270(5) Uani d 1 . .
H H10D 0.6303 0.2663 0.3842 0.040 Uiso calc 1 . .
H H10E 0.5536 0.2781 0.3819 0.040 Uiso calc 1 . .
H H10F 0.5828 0.1958 0.3912 0.040 Uiso calc 1 . .
Cr Cr3C 0.77123(2) 0.60947(2) 0.28850(2) 0.01335(7) Uani d 1 . .
Br Br1C 0.77231(2) 0.60241(2) 0.36740(2) 0.02133(5) Uani d 1 . .
Br Br2C 0.77070(2) 0.61867(2) 0.20966(2) 0.02258(5) Uani d 1 . .
N N1C 0.80290(9) 0.49676(10) 0.28534(5) 0.0184(3) Uani d 1 . .
H H1C1 0.7714 0.4678 0.2974 0.022 Uiso calc 1 . .
H H1C2 0.8045 0.4840 0.2572 0.022 Uiso calc 1 . .
N N2C 0.86765(9) 0.64642(10) 0.28850(6) 0.0218(4) Uani d 1 . .
H H2C1 0.8793 0.6535 0.2608 0.026 Uiso calc 1 . .
H H2C2 0.8683 0.6928 0.3012 0.026 Uiso calc 1 . .
N N3C 0.73779(9) 0.72025(10) 0.29261(5) 0.0191(3) Uani d 1 . .
H H3C1 0.7340 0.7315 0.3209 0.023 Uiso calc 1 . .
H H3C2 0.7695 0.7507 0.2820 0.023 Uiso calc 1 . .
N N4C 0.67622(9) 0.57112(11) 0.28831(6) 0.0224(4) Uani d 1 . .
H H4C1 0.6764 0.5245 0.2759 0.027 Uiso calc 1 . .
H H4C2 0.6645 0.5643 0.3161 0.027 Uiso calc 1 . .
C C1C 0.86550(11) 0.47276(12) 0.30467(7) 0.0216(4) Uani d 1 . .
H H1C3 0.8736 0.4193 0.2968 0.026 Uiso calc 1 . .
H H1C4 0.8612 0.4749 0.3361 0.026 Uiso calc 1 . .
C C2C 0.92458(10) 0.51994(13) 0.29155(6) 0.0204(4) Uani d 1 . .
C C3C 0.91985(11) 0.60027(13) 0.30895(7) 0.0250(4) Uani d 1 . .
H H3C3 0.9117 0.5979 0.3401 0.030 Uiso calc 1 . .
H H3C4 0.9619 0.6260 0.3046 0.030 Uiso calc 1 . .
C C4C 0.98386(12) 0.48336(17) 0.31252(8) 0.0332(6) Uani d 1 . .
H H4C3 1.0228 0.5121 0.3050 0.050 Uiso calc 1 . .
H H4C4 0.9883 0.4311 0.3024 0.050 Uiso calc 1 . .
H H4C5 0.9784 0.4834 0.3436 0.050 Uiso calc 1 . .
C C5C 0.93349(11) 0.51937(14) 0.24310(6) 0.0250(4) Uani d 1 . .
H H5C1 0.8947 0.5402 0.2294 0.037 Uiso calc 1 . .
H H5C2 0.9403 0.4673 0.2333 0.037 Uiso calc 1 . .
H H5C3 0.9712 0.5503 0.2355 0.037 Uiso calc 1 . .
C C6C 0.67599(11) 0.74305(13) 0.27164(7) 0.0249(4) Uani d 1 . .
H H6C1 0.6817 0.7396 0.2403 0.030 Uiso calc 1 . .
H H6C2 0.6672 0.7967 0.2787 0.030 Uiso calc 1 . .
C C7C 0.61710(11) 0.69604(14) 0.28422(7) 0.0250(4) Uani d 1 . .
C C8C 0.62341(11) 0.61555(14) 0.26747(8) 0.0271(5) Uani d 1 . .
H H8C1 0.5818 0.5889 0.2719 0.033 Uiso calc 1 . .
H H8C2 0.6316 0.6175 0.2363 0.033 Uiso calc 1 . .
C C9C 0.60537(12) 0.69717(16) 0.33251(7) 0.0312(5) Uani d 1 . .
H H9C1 0.5658 0.6690 0.3391 0.047 Uiso calc 1 . .
H H9C2 0.6007 0.7496 0.3422 0.047 Uiso calc 1 . .
H H9C3 0.6422 0.6736 0.3471 0.047 Uiso calc 1 . .
C C10C 0.55839(14) 0.73118(18) 0.26123(9) 0.0421(7) Uani d 1 . .
H H10G 0.5646 0.7277 0.2303 0.063 Uiso calc 1 . .
H H10H 0.5542 0.7844 0.2695 0.063 Uiso calc 1 . .
H H10I 0.5190 0.7037 0.2693 0.063 Uiso calc 1 . .
Cl Cl1P 0.87873(3) 0.35173(3) 0.61703(2) 0.02205(10) Uani d 1 . .
O O1P 0.86864(9) 0.30699(9) 0.57889(6) 0.0307(4) Uani d 1 . .
O O2P 0.93932(11) 0.39045(13) 0.61403(8) 0.0492(6) Uani d 1 . .
O O3P 0.87621(13) 0.30179(12) 0.65299(6) 0.0492(6) Uani d 1 . .
O O4P 0.82714(11) 0.40598(11) 0.61975(6) 0.0399(5) Uani d 1 . .
Cl Cl2Q 0.60607(3) 0.62761(3) 0.45976(2) 0.02007(10) Uani d 1 . .
O O1Q 0.66222(11) 0.66244(12) 0.44072(7) 0.0461(5) Uani d 1 . .
O O2Q 0.61357(15) 0.54746(11) 0.45927(7) 0.0583(7) Uani d 1 . .
O O3Q 0.60013(10) 0.65500(9) 0.50285(5) 0.0306(4) Uani d 1 . .
O O4Q 0.55041(12) 0.64969(15) 0.43565(7) 0.0550(6) Uani d 1 . .
Cl Cl3R 0.61738(3) 0.38323(3) 0.29233(2) 0.02591(11) Uani d 1 . .
O O1R 0.62185(12) 0.41908(12) 0.33324(7) 0.0462(5) Uani d 1 . .
O O2R 0.6456(3) 0.30919(16) 0.28913(16) 0.0462(13) Uani d 0.529(6) A 1
O O3R 0.6370(3) 0.4267(2) 0.25554(9) 0.070(2) Uani d 0.529(6) A 1
O O4R 0.54967(9) 0.3750(4) 0.2822(2) 0.077(2) Uani d 0.529(6) A 1
O O5R 0.68302(11) 0.3923(3) 0.27750(15) 0.0452(15) Uani d 0.471(6) A 2
O O6R 0.5724(3) 0.4243(3) 0.26626(14) 0.0512(16) Uani d 0.471(6) A 2
O O7R 0.6056(4) 0.30346(10) 0.29699(17) 0.0485(15) Uani d 0.471(6) A 2

loop_
_atom_site_aniso_label
_atom_site_aniso_U_11
_atom_site_aniso_U_22
_atom_site_aniso_U_33
_atom_site_aniso_U_12
_atom_site_aniso_U_13
_atom_site_aniso_U_23
Cr1A 0.01807(15) 0.01021(15) 0.01276(14) 0.00180(10) 0.00074(10) 0.00106(10)
Br1A 0.03104(11) 0.01724(10) 0.01315(9) 0.00004(7) 0.00137(7) 0.00075(6)
Br2A 0.02793(11) 0.01914(11) 0.01598(9) -0.00214(7) 0.00514(7) -0.00147(7)
N1A 0.0239(9) 0.0124(8) 0.0174(8) 0.0012(6) -0.0012(6) 0.0012(6)
N2A 0.0214(8) 0.0176(9) 0.0314(10) 0.0045(7) -0.0016(7) 0.0055(7)
N3A 0.0204(8) 0.0119(8) 0.0191(8) 0.0015(6) -0.0025(6) 0.0017(6)
N4A 0.0213(8) 0.0120(8) 0.0159(7) 0.0021(6) 0.0021(6) 0.0006(6)
C1A 0.0253(10) 0.0239(11) 0.0233(10) -0.0053(8) -0.0045(8) 0.0029(8)
C2A 0.0220(10) 0.0242(11) 0.0216(10) -0.0016(8) -0.0062(8) 0.0001(8)
C3A 0.0220(10) 0.0265(12) 0.0290(11) 0.0023(8) -0.0011(8) 0.0006(8)
C4A 0.0422(14) 0.0379(14) 0.0252(11) 0.0054(11) -0.0116(10) -0.0048(10)
C5A 0.0264(12) 0.0403(16) 0.0485(16) -0.0084(11) -0.0025(11) 0.0032(12)
C6A 0.0186(9) 0.0169(10) 0.0198(9) 0.0033(7) 0.0004(7) -0.0008(7)
C7A 0.0196(9) 0.0163(9) 0.0130(8) 0.0000(7) 0.0003(7) 0.0004(6)
C8A 0.0214(9) 0.0147(9) 0.0156(8) 0.0003(7) 0.0004(7) 0.0019(6)
C9A 0.0207(9) 0.0262(11) 0.0207(9) -0.0031(8) 0.0029(7) 0.0008(8)
C10A 0.0273(10) 0.0228(11) 0.0142(8) 0.0004(8) -0.0014(7) -0.0007(7)
Cr2B 0.01444(14) 0.01041(15) 0.01179(13) 0.00034(10) -0.00175(10) -0.00169(10)
Br1B 0.02322(10) 0.01904(10) 0.01319(9) -0.00211(7) 0.00067(7) -0.00349(6)
Br2B 0.02469(10) 0.02097(11) 0.01337(9) -0.00362(7) 0.00062(7) -0.00448(7)
N1B 0.0213(8) 0.0130(8) 0.0170(8) -0.0017(6) -0.0038(6) -0.0008(6)
N2B 0.0161(7) 0.0147(8) 0.0240(8) 0.0005(6) -0.0033(6) 0.0008(6)
N3B 0.0186(8) 0.0153(8) 0.0192(8) 0.0030(6) -0.0049(6) -0.0026(6)
N4B 0.0164(7) 0.0116(8) 0.0201(8) 0.0002(6) -0.0006(6) -0.0018(6)
C1B 0.0243(10) 0.0209(10) 0.0149(8) -0.0074(8) -0.0031(7) 0.0025(7)
C2B 0.0178(9) 0.0235(10) 0.0157(8) -0.0058(7) -0.0007(7) 0.0006(7)
C3B 0.0152(9) 0.0267(11) 0.0227(10) -0.0008(8) -0.0001(7) -0.0016(8)
C4B 0.0228(10) 0.0281(11) 0.0158(9) -0.0048(8) -0.0041(7) -0.0012(8)
C5B 0.0234(11) 0.0407(14) 0.0242(10) -0.0126(9) 0.0014(8) -0.0002(9)
C6B 0.0159(9) 0.0197(10) 0.0224(9) 0.0024(7) -0.0018(7) -0.0065(7)
C7B 0.0166(9) 0.0178(10) 0.0236(10) -0.0001(7) -0.0025(7) -0.0059(7)
C8B 0.0183(9) 0.0147(9) 0.0234(9) -0.0029(7) 0.0006(7) -0.0017(7)
C9B 0.0187(10) 0.0311(13) 0.0426(14) -0.0048(9) 0.0015(9) -0.0068(10)
C10B 0.0283(11) 0.0275(12) 0.0251(10) 0.0020(9) -0.0065(9) -0.0113(8)
Cr3C 0.01761(15) 0.01122(15) 0.01120(13) 0.00002(10) 0.00117(10) -0.00110(10)
Br1C 0.03008(11) 0.02170(11) 0.01220(9) 0.00659(8) 0.00108(7) -0.00062(7)
Br2C 0.03001(11) 0.02544(12) 0.01229(9) 0.00771(8) 0.00140(7) -0.00137(7)
N1C 0.0233(8) 0.0135(8) 0.0185(8) 0.0012(6) 0.0008(6) -0.0030(6)
N2C 0.0225(9) 0.0168(9) 0.0260(9) -0.0030(7) 0.0011(7) -0.0053(7)
N3C 0.0273(9) 0.0125(8) 0.0174(8) 0.0016(6) 0.0053(6) -0.0003(6)
N4C 0.0208(8) 0.0187(9) 0.0277(9) -0.0024(7) 0.0004(7) 0.0027(7)
C1C 0.0276(10) 0.0195(10) 0.0178(9) 0.0055(8) 0.0006(8) -0.0009(7)
C2C 0.0202(9) 0.0267(11) 0.0143(8) 0.0058(8) -0.0004(7) -0.0045(7)
C3C 0.0219(10) 0.0292(12) 0.0239(10) 0.0001(8) -0.0035(8) -0.0102(8)
C4C 0.0280(12) 0.0474(15) 0.0244(11) 0.0142(11) -0.0063(9) -0.0070(10)
C5C 0.0244(10) 0.0344(12) 0.0161(9) 0.0025(9) 0.0013(8) -0.0060(8)
C6C 0.0346(12) 0.0206(11) 0.0195(9) 0.0114(9) 0.0048(8) 0.0051(8)
C7C 0.0237(10) 0.0305(12) 0.0208(10) 0.0097(9) 0.0013(8) 0.0003(8)
C8C 0.0211(10) 0.0319(13) 0.0284(11) 0.0026(8) -0.0030(8) -0.0011(9)
C9C 0.0268(11) 0.0423(15) 0.0244(11) 0.0041(10) 0.0082(9) -0.0001(10)
C10C 0.0372(14) 0.0519(18) 0.0374(14) 0.0235(13) -0.0056(11) -0.0024(12)
Cl1P 0.0285(2) 0.0157(2) 0.0219(2) 0.00190(18) 0.00275(18) 0.00091(17)
O1P 0.0421(10) 0.0175(8) 0.0323(9) 0.0008(7) 0.0004(7) -0.0055(6)
O2P 0.0382(11) 0.0560(14) 0.0535(13) -0.0205(10) -0.0062(10) -0.0071(10)
O3P 0.0796(17) 0.0371(12) 0.0308(10) 0.0115(11) 0.0024(10) 0.0155(8)
O4P 0.0510(12) 0.0265(10) 0.0421(11) 0.0188(9) 0.0103(9) -0.0024(8)
Cl2Q 0.0308(3) 0.0143(2) 0.0151(2) -0.00351(18) 0.00013(17) -0.00130(15)
O1Q 0.0485(12) 0.0486(13) 0.0411(11) -0.0201(10) 0.0232(9) -0.0174(9)
O2Q 0.127(2) 0.0115(9) 0.0362(11) 0.0078(11) 0.0110(13) -0.0033(7)
O3Q 0.0501(11) 0.0256(9) 0.0161(7) 0.0085(7) 0.0024(7) -0.0026(6)
O4Q 0.0487(13) 0.0718(17) 0.0446(12) 0.0006(11) -0.0225(10) -0.0051(11)
Cl3R 0.0322(3) 0.0144(2) 0.0311(3) 0.00260(19) 0.0053(2) 0.00028(18)
O1R 0.0581(14) 0.0355(12) 0.0450(12) 0.0125(10) -0.0116(10) -0.0162(9)
O2R 0.061(3) 0.022(2) 0.056(3) 0.021(2) -0.010(2) -0.0047(17)
O3R 0.147(7) 0.021(2) 0.042(2) -0.021(3) 0.017(3) -0.0061(17)
O4R 0.049(3) 0.085(5) 0.098(5) 0.038(3) -0.032(3) -0.035(4)
O5R 0.034(2) 0.064(3) 0.038(3) -0.012(2) 0.0173(19) -0.021(2)
O6R 0.075(4) 0.038(3) 0.041(3) 0.024(3) -0.019(3) 0.003(2)
O7R 0.086(5) 0.013(2) 0.047(3) -0.001(2) 0.006(3) 0.0009(16)

loop_
_atom_type_symbol
_atom_type_description
_atom_type_scat_dispersion_real
_atom_type_scat_dispersion_imag
_atom_type_scat_source
C C 0.0020 0.0010 'International Tables Vol C Tables 4.2.6.8 and 6.1.1.4'
H H 0.0000 0.0000 'International Tables Vol C Tables 4.2.6.8 and 6.1.1.4'
N N 0.0050 0.0020 'International Tables Vol C Tables 4.2.6.8 and 6.1.1.4'
O O 0.0090 0.0050 'International Tables Vol C Tables 4.2.6.8 and 6.1.1.4'
Cl Cl 0.1230 0.1260 'International Tables Vol C Tables 4.2.6.8 and 6.1.1.4'
Cr Cr 0.2900 0.4910 'International Tables Vol C Tables 4.2.6.8 and 6.1.1.4'
Br Br 0.0290 2.0200 'International Tables Vol C Tables 4.2.6.8 and 6.1.1.4'

loop_
_geom_angle_atom_site_label_1
_geom_angle_atom_site_label_2
_geom_angle_atom_site_label_3
_geom_angle
N3A Cr1A N4A 87.93(7)
N3A Cr1A N2A 178.67(7)
N4A Cr1A N2A 90.83(7)
N3A Cr1A N1A 92.14(7)
N4A Cr1A N1A 179.85(7)
N2A Cr1A N1A 89.10(7)
N3A Cr1A Br1A 91.75(5)
N4A Cr1A Br1A 91.38(5)
N2A Cr1A Br1A 87.78(6)
N1A Cr1A Br1A 88.48(5)
N3A Cr1A Br2A 88.39(5)
N4A Cr1A Br2A 90.68(5)
N2A Cr1A Br2A 92.12(6)
N1A Cr1A Br2A 89.46(5)
Br1A Cr1A Br2A 177.938(16)
C1A N1A Cr1A 120.49(14)
C1A N1A H1A1 107.2
Cr1A N1A H1A1 107.2
C1A N1A H1A2 107.2
Cr1A N1A H1A2 107.2
H1A1 N1A H1A2 106.8
C3A N2A Cr1A 120.82(14)
C3A N2A H2A1 107.1
Cr1A N2A H2A1 107.1
C3A N2A H2A2 107.1
Cr1A N2A H2A2 107.1
H2A1 N2A H2A2 106.8
C6A N3A Cr1A 120.15(12)
C6A N3A H3A1 107.3
Cr1A N3A H3A1 107.3
C6A N3A H3A2 107.3
Cr1A N3A H3A2 107.3
H3A1 N3A H3A2 106.9
C8A N4A Cr1A 120.28(12)
C8A N4A H4A1 107.3
Cr1A N4A H4A1 107.3
C8A N4A H4A2 107.3
Cr1A N4A H4A2 107.3
H4A1 N4A H4A2 106.9
N1A C1A C2A 116.01(18)
N1A C1A H1A3 108.3
C2A C1A H1A3 108.3
N1A C1A H1A4 108.3
C2A C1A H1A4 108.3
H1A3 C1A H1A4 107.4
C1A C2A C4A 111.7(2)
C1A C2A C3A 112.35(18)
C4A C2A C3A 111.7(2)
C1A C2A C5A 106.05(19)
C4A C2A C5A 108.6(2)
C3A C2A C5A 106.0(2)
N2A C3A C2A 113.97(19)
N2A C3A H3A3 108.8
C2A C3A H3A3 108.8
N2A C3A H3A4 108.8
C2A C3A H3A4 108.8
H3A3 C3A H3A4 107.7
C2A C4A H4A3 109.5
C2A C4A H4A4 109.5
H4A3 C4A H4A4 109.5
C2A C4A H4A5 109.5
H4A3 C4A H4A5 109.5
H4A4 C4A H4A5 109.5
C2A C5A H5A1 109.5
C2A C5A H5A2 109.5
H5A1 C5A H5A2 109.5
C2A C5A H5A3 109.5
H5A1 C5A H5A3 109.5
H5A2 C5A H5A3 109.5
N3A C6A C7A 114.22(16)
N3A C6A H6A1 108.7
C7A C6A H6A1 108.7
N3A C6A H6A2 108.7
C7A C6A H6A2 108.7
H6A1 C6A H6A2 107.6
C8A C7A C9A 107.02(16)
C8A C7A C6A 111.38(16)
C9A C7A C6A 106.91(17)
C8A C7A C10A 110.64(17)
C9A C7A C10A 108.91(17)
C6A C7A C10A 111.76(16)
N4A C8A C7A 115.36(16)
N4A C8A H8A1 108.4
C7A C8A H8A1 108.4
N4A C8A H8A2 108.4
C7A C8A H8A2 108.4
H8A1 C8A H8A2 107.5
C7A C9A H9A1 109.5
C7A C9A H9A2 109.5
H9A1 C9A H9A2 109.5
C7A C9A H9A3 109.5
H9A1 C9A H9A3 109.5
H9A2 C9A H9A3 109.5
C7A C10A H10A 109.5
C7A C10A H10B 109.5
H10A C10A H10B 109.5
C7A C10A H10C 109.5
H10A C10A H10C 109.5
H10B C10A H10C 109.5
N2B Cr2B N1B 90.03(7)
N2B Cr2B N3B 178.57(7)
N1B Cr2B N3B 90.96(7)
N2B Cr2B N4B 89.45(7)
N1B Cr2B N4B 179.35(7)
N3B Cr2B N4B 89.57(7)
N2B Cr2B Br1B 87.63(5)
N1B Cr2B Br1B 89.80(5)
N3B Cr2B Br1B 91.33(5)
N4B Cr2B Br1B 90.57(5)
N2B Cr2B Br2B 92.00(5)
N1B Cr2B Br2B 89.47(5)
N3B Cr2B Br2B 89.05(5)
N4B Cr2B Br2B 90.15(5)
Br1B Cr2B Br2B 179.177(16)
C1B N1B Cr2B 119.36(13)
C1B N1B H1B1 107.5
Cr2B N1B H1B1 107.5
C1B N1B H1B2 107.5
Cr2B N1B H1B2 107.5
H1B1 N1B H1B2 107.0
C3B N2B Cr2B 120.29(13)
C3B N2B H2B1 107.3
Cr2B N2B H2B1 107.3
C3B N2B H2B2 107.3
Cr2B N2B H2B2 107.3
H2B1 N2B H2B2 106.9
C6B N3B Cr2B 119.38(13)
C6B N3B H3B1 107.5
Cr2B N3B H3B1 107.5
C6B N3B H3B2 107.5
Cr2B N3B H3B2 107.5
H3B1 N3B H3B2 107.0
C8B N4B Cr2B 119.97(12)
C8B N4B H4B1 107.3
Cr2B N4B H4B1 107.3
C8B N4B H4B2 107.3
Cr2B N4B H4B2 107.3
H4B1 N4B H4B2 106.9
N1B C1B C2B 115.38(16)
N1B C1B H1B3 108.4
C2B C1B H1B3 108.4
N1B C1B H1B4 108.4
C2B C1B H1B4 108.4
H1B3 C1B H1B4 107.5
C1B C2B C3B 112.37(17)
C1B C2B C4B 110.72(18)
C3B C2B C4B 111.23(17)
C1B C2B C5B 106.67(18)
C3B C2B C5B 106.06(18)
C4B C2B C5B 109.56(17)
N2B C3B C2B 113.74(17)
N2B C3B H3B3 108.8
C2B C3B H3B3 108.8
N2B C3B H3B4 108.8
C2B C3B H3B4 108.8
H3B3 C3B H3B4 107.7
C2B C4B H4B3 109.5
C2B C4B H4B4 109.5
H4B3 C4B H4B4 109.5
C2B C4B H4B5 109.5
H4B3 C4B H4B5 109.5
H4B4 C4B H4B5 109.5
C2B C5B H5B1 109.5
C2B C5B H5B2 109.5
H5B1 C5B H5B2 109.5
C2B C5B H5B3 109.5
H5B1 C5B H5B3 109.5
H5B2 C5B H5B3 109.5
N3B C6B C7B 114.48(16)
N3B C6B H6B1 108.6
C7B C6B H6B1 108.6
N3B C6B H6B2 108.6
C7B C6B H6B2 108.6
H6B1 C6B H6B2 107.6
C8B C7B C9B 106.30(18)
C8B C7B C6B 111.88(16)
C9B C7B C6B 106.91(17)
C8B C7B C10B 111.05(17)
C9B C7B C10B 109.49(18)
C6B C7B C10B 110.99(18)
N4B C8B C7B 115.44(17)
N4B C8B H8B1 108.4
C7B C8B H8B1 108.4
N4B C8B H8B2 108.4
C7B C8B H8B2 108.4
H8B1 C8B H8B2 107.5
C7B C9B H9B1 109.5
C7B C9B H9B2 109.5
H9B1 C9B H9B2 109.5
C7B C9B H9B3 109.5
H9B1 C9B H9B3 109.5
H9B2 C9B H9B3 109.5
C7B C10B H10D 109.5
C7B C10B H10E 109.5
H10D C10B H10E 109.5
C7B C10B H10F 109.5
H10D C10B H10F 109.5
H10E C10B H10F 109.5
N4C Cr3C N3C 89.62(8)
N4C Cr3C N2C 179.09(8)
N3C Cr3C N2C 91.29(7)
N4C Cr3C N1C 89.14(7)
N3C Cr3C N1C 178.49(7)
N2C Cr3C N1C 89.96(7)
N4C Cr3C Br1C 89.71(5)
N3C Cr3C Br1C 89.35(5)
N2C Cr3C Br1C 90.41(5)
N1C Cr3C Br1C 89.80(5)
N4C Cr3C Br2C 90.83(5)
N3C Cr3C Br2C 89.91(5)
N2C Cr3C Br2C 89.07(5)
N1C Cr3C Br2C 90.95(5)
Br1C Cr3C Br2C 179.081(17)
C1C N1C Cr3C 121.44(13)
C1C N1C H1C1 107.0
Cr3C N1C H1C1 107.0
C1C N1C H1C2 107.0
Cr3C N1C H1C2 107.0
H1C1 N1C H1C2 106.7
C3C N2C Cr3C 121.02(14)
C3C N2C H2C1 107.1
Cr3C N2C H2C1 107.1
C3C N2C H2C2 107.1
Cr3C N2C H2C2 107.1
H2C1 N2C H2C2 106.8
C6C N3C Cr3C 120.76(14)
C6C N3C H3C1 107.1
Cr3C N3C H3C1 107.1
C6C N3C H3C2 107.1
Cr3C N3C H3C2 107.1
H3C1 N3C H3C2 106.8
C8C N4C Cr3C 121.34(14)
C8C N4C H4C1 107.0
Cr3C N4C H4C1 107.0
C8C N4C H4C2 107.0
Cr3C N4C H4C2 107.0
H4C1 N4C H4C2 106.7
N1C C1C C2C 115.29(17)
N1C C1C H1C3 108.5
C2C C1C H1C3 108.5
N1C C1C H1C4 108.5
C2C C1C H1C4 108.5
H1C3 C1C H1C4 107.5
C3C C2C C5C 111.64(19)
C3C C2C C4C 106.91(19)
C5C C2C C4C 109.04(18)
C3C C2C C1C 111.07(17)
C5C C2C C1C 110.99(18)
C4C C2C C1C 106.97(19)
N2C C3C C2C 113.63(17)
N2C C3C H3C3 108.8
C2C C3C H3C3 108.8
N2C C3C H3C4 108.8
C2C C3C H3C4 108.8
H3C3 C3C H3C4 107.7
C2C C4C H4C3 109.5
C2C C4C H4C4 109.5
H4C3 C4C H4C4 109.5
C2C C4C H4C5 109.5
H4C3 C4C H4C5 109.5
H4C4 C4C H4C5 109.5
C2C C5C H5C1 109.5
C2C C5C H5C2 109.5
H5C1 C5C H5C2 109.5
C2C C5C H5C3 109.5
H5C1 C5C H5C3 109.5
H5C2 C5C H5C3 109.5
N3C C6C C7C 114.98(17)
N3C C6C H6C1 108.5
C7C C6C H6C1 108.5
N3C C6C H6C2 108.5
C7C C6C H6C2 108.5
H6C1 C6C H6C2 107.5
C8C C7C C6C 110.60(18)
C8C C7C C9C 111.5(2)
C6C C7C C9C 112.0(2)
C8C C7C C10C 106.4(2)
C6C C7C C10C 106.7(2)
C9C C7C C10C 109.35(19)
N4C C8C C7C 113.78(19)
N4C C8C H8C1 108.8
C7C C8C H8C1 108.8
N4C C8C H8C2 108.8
C7C C8C H8C2 108.8
H8C1 C8C H8C2 107.7
C7C C9C H9C1 109.5
C7C C9C H9C2 109.5
H9C1 C9C H9C2 109.5
C7C C9C H9C3 109.5
H9C1 C9C H9C3 109.5
H9C2 C9C H9C3 109.5
C7C C10C H10G 109.5
C7C C10C H10H 109.5
H10G C10C H10H 109.5
C7C C10C H10I 109.5
H10G C10C H10I 109.5
H10H C10C H10I 109.5
O2P Cl1P O3P 112.24(15)
O2P Cl1P O4P 109.53(14)
O3P Cl1P O4P 109.75(13)
O2P Cl1P O1P 109.47(13)
O3P Cl1P O1P 107.89(12)
O4P Cl1P O1P 107.86(12)
O2Q Cl2Q O4Q 110.67(16)
O2Q Cl2Q O3Q 110.72(11)
O4Q Cl2Q O3Q 109.55(13)
O2Q Cl2Q O1Q 109.41(15)
O4Q Cl2Q O1Q 108.20(15)
O3Q Cl2Q O1Q 108.23(12)
O1R Cl3R O6R 109.1(2)
O1R Cl3R O2R 116.0(2)
O1R Cl3R O7R 110.7(2)
O6R Cl3R O7R 116.4(4)
O1R Cl3R O4R 107.7(2)
O2R Cl3R O4R 106.7(3)
O1R Cl3R O3R 117.4(2)
O2R Cl3R O3R 108.3(3)
O4R Cl3R O3R 98.7(4)
O1R Cl3R O5R 100.2(2)
O6R Cl3R O5R 111.7(3)
O7R Cl3R O5R 107.5(4)

loop_
_geom_bond_atom_site_label_1
_geom_bond_atom_site_label_2
_geom_bond_distance
Cr1A N3A 2.0819(17)
Cr1A N4A 2.0881(17)
Cr1A N2A 2.0990(19)
Cr1A N1A 2.1044(18)
Cr1A Br1A 2.4714(6)
Cr1A Br2A 2.4867(6)
N1A C1A 1.495(3)
N1A H1A1 0.9100
N1A H1A2 0.9100
N2A C3A 1.483(3)
N2A H2A1 0.9100
N2A H2A2 0.9100
N3A C6A 1.492(3)
N3A H3A1 0.9100
N3A H3A2 0.9100
N4A C8A 1.490(3)
N4A H4A1 0.9100
N4A H4A2 0.9100
C1A C2A 1.521(3)
C1A H1A3 0.9900
C1A H1A4 0.9900
C2A C4A 1.523(3)
C2A C3A 1.526(3)
C2A C5A 1.546(3)
C3A H3A3 0.9900
C3A H3A4 0.9900
C4A H4A3 0.9800
C4A H4A4 0.9800
C4A H4A5 0.9800
C5A H5A1 0.9800
C5A H5A2 0.9800
C5A H5A3 0.9800
C6A C7A 1.533(3)
C6A H6A1 0.9900
C6A H6A2 0.9900
C7A C8A 1.529(3)
C7A C9A 1.531(3)
C7A C10A 1.536(3)
C8A H8A1 0.9900
C8A H8A2 0.9900
C9A H9A1 0.9800
C9A H9A2 0.9800
C9A H9A3 0.9800
C10A H10A 0.9800
C10A H10B 0.9800
C10A H10C 0.9800
Cr2B N2B 2.0816(17)
Cr2B N1B 2.0917(18)
Cr2B N3B 2.0941(17)
Cr2B N4B 2.0959(17)
Cr2B Br1B 2.4653(6)
Cr2B Br2B 2.4778(6)
N1B C1B 1.489(3)
N1B H1B1 0.9100
N1B H1B2 0.9100
N2B C3B 1.485(3)
N2B H2B1 0.9100
N2B H2B2 0.9100
N3B C6B 1.487(3)
N3B H3B1 0.9100
N3B H3B2 0.9100
N4B C8B 1.487(3)
N4B H4B1 0.9100
N4B H4B2 0.9100
C1B C2B 1.524(3)
C1B H1B3 0.9900
C1B H1B4 0.9900
C2B C3B 1.526(3)
C2B C4B 1.535(3)
C2B C5B 1.536(3)
C3B H3B3 0.9900
C3B H3B4 0.9900
C4B H4B3 0.9800
C4B H4B4 0.9800
C4B H4B5 0.9800
C5B H5B1 0.9800
C5B H5B2 0.9800
C5B H5B3 0.9800
C6B C7B 1.534(3)
C6B H6B1 0.9900
C6B H6B2 0.9900
C7B C8B 1.529(3)
C7B C9B 1.532(3)
C7B C10B 1.535(3)
C8B H8B1 0.9900
C8B H8B2 0.9900
C9B H9B1 0.9800
C9B H9B2 0.9800
C9B H9B3 0.9800
C10B H10D 0.9800
C10B H10E 0.9800
C10B H10F 0.9800
Cr3C N4C 2.0761(19)
Cr3C N3C 2.0794(18)
Cr3C N2C 2.0958(19)
Cr3C N1C 2.0982(18)
Cr3C Br1C 2.4732(6)
Cr3C Br2C 2.4735(6)
N1C C1C 1.489(3)
N1C H1C1 0.9100
N1C H1C2 0.9100
N2C C3C 1.496(3)
N2C H2C1 0.9100
N2C H2C2 0.9100
N3C C6C 1.491(3)
N3C H3C1 0.9100
N3C H3C2 0.9100
N4C C8C 1.494(3)
N4C H4C1 0.9100
N4C H4C2 0.9100
C1C C2C 1.534(3)
C1C H1C3 0.9900
C1C H1C4 0.9900
C2C C3C 1.523(3)
C2C C5C 1.528(3)
C2C C4C 1.532(3)
C3C H3C3 0.9900
C3C H3C4 0.9900
C4C H4C3 0.9800
C4C H4C4 0.9800
C4C H4C5 0.9800
C5C H5C1 0.9800
C5C H5C2 0.9800
C5C H5C3 0.9800
C6C C7C 1.525(3)
C6C H6C1 0.9900
C6C H6C2 0.9900
C7C C8C 1.521(3)
C7C C9C 1.531(3)
C7C C10C 1.541(3)
C8C H8C1 0.9900
C8C H8C2 0.9900
C9C H9C1 0.9800
C9C H9C2 0.9800
C9C H9C3 0.9800
C10C H10G 0.9800
C10C H10H 0.9800
C10C H10I 0.9800
Cl1P O2P 1.429(2)
Cl1P O3P 1.4311(19)
Cl1P O4P 1.4357(19)
Cl1P O1P 1.4469(17)
Cl2Q O2Q 1.4245(19)
Cl2Q O4Q 1.430(2)
Cl2Q O3Q 1.4384(16)
Cl2Q O1Q 1.442(2)
Cl3R O1R 1.432(2)
Cl3R O6R 1.4335(10)
Cl3R O2R 1.4357(10)
Cl3R O7R 1.4377(10)
Cl3R O4R 1.4414(10)
Cl3R O3R 1.4422(10)
Cl3R O5R 1.4423(10)

loop_
_geom_hbond_atom_site_label_D
_geom_hbond_atom_site_label_H
_geom_hbond_atom_site_label_A
_geom_hbond_site_symmetry_A
_geom_hbond_distance_DH
_geom_hbond_distance_HA
_geom_hbond_distance_DA
_geom_hbond_angle_DHA
N2A H2A2 O4P . 0.91 2.04 2.940(3) 172.0
N3A H3A2 O3Q . 0.91 2.22 3.075(2) 156.8
N4A H4A2 O4P . 0.91 2.36 3.110(3) 139.1
N2B H2B1 O1P . 0.91 2.50 3.376(3) 161.0
N3B H3B1 O2Q . 0.91 2.07 2.965(3) 165.7
N3B H3B2 O1R . 0.91 2.41 3.275(3) 159.3
N1C H1C1 O5R . 0.91 2.34 3.097(3) 140.0
N4C H4C1 O3R . 0.91 2.01 2.867(5) 155.4
N4C H4C1 O5R . 0.91 2.34 3.180(5) 153.4
N1A H1A1 O1P 8_765 0.91 2.55 3.393(3) 154.6
N3A H3A1 O1P 8_765 0.91 2.19 3.004(2) 148.5
N3A H3A1 O3P 8_765 0.91 2.52 3.354(3) 152.8
N2C H2C2 O2R 8_765 0.91 2.11 2.889(4) 142.8
N2C H2C2 O7R 8_765 0.91 2.03 2.841(4) 147.2
N3C H3C2 O2R 8_765 0.91 2.05 2.878(4) 150.9
N2B H2B2 O1Q 8_755 0.91 2.03 2.925(3) 168.6
N4B H4B2 O1Q 8_755 0.91 2.48 3.054(3) 121.4
N4A H4A1 Br1B . 0.91 2.67 3.4808(17) 148.3
N1B H1B2 Br2A . 0.91 2.77 3.6017(18) 152.3
N4B H4B1 Br1C 8_755 0.91 2.85 3.6715(17) 150.4
N1C H1C2 Br1A 2_664 0.91 2.67 3.5081(18) 152.8
N3C H3C1 Br2B 8_765 0.91 2.68 3.4568(18) 144.5
N4A H4A2 Br2C 2_665 0.91 2.93 3.6665(17) 138.7

loop_
_geom_torsion_atom_site_label_1
_geom_torsion_atom_site_label_2
_geom_torsion_atom_site_label_3
_geom_torsion_atom_site_label_4
_geom_torsion
Cr1A N1A C1A C2A -53.2(2)
N1A C1A C2A C4A -62.1(3)
N1A C1A C2A C3A 64.4(3)
N1A C1A C2A C5A 179.7(2)
Cr1A N2A C3A C2A 57.8(2)
C1A C2A C3A N2A -66.1(2)
C4A C2A C3A N2A 60.4(3)
C5A C2A C3A N2A 178.48(19)
Cr1A N3A C6A C7A -60.2(2)
N3A C6A C7A C8A 64.5(2)
N3A C6A C7A C9A -178.87(16)
N3A C6A C7A C10A -59.8(2)
Cr1A N4A C8A C7A 57.6(2)
C9A C7A C8A N4A 179.95(16)
C6A C7A C8A N4A -63.5(2)
C10A C7A C8A N4A 61.4(2)
Cr2B N1B C1B C2B -55.1(2)
N1B C1B C2B C3B 66.0(2)
N1B C1B C2B C4B -59.0(2)
N1B C1B C2B C5B -178.17(18)
Cr2B N2B C3B C2B 57.2(2)
C1B C2B C3B N2B -66.3(2)
C4B C2B C3B N2B 58.5(2)
C5B C2B C3B N2B 177.53(17)
Cr2B N3B C6B C7B -58.5(2)
N3B C6B C7B C8B 66.3(2)
N3B C6B C7B C9B -177.70(17)
N3B C6B C7B C10B -58.3(2)
Cr2B N4B C8B C7B 55.4(2)
C9B C7B C8B N4B 178.89(17)
C6B C7B C8B N4B -64.8(2)
C10B C7B C8B N4B 59.9(2)
Cr3C N1C C1C C2C -51.7(2)
N1C C1C C2C C3C 67.0(2)
N1C C1C C2C C5C -57.8(2)
N1C C1C C2C C4C -176.64(17)
Cr3C N2C C3C C2C 56.3(2)
C5C C2C C3C N2C 55.5(2)
C4C C2C C3C N2C 174.68(19)
C1C C2C C3C N2C -69.0(2)
Cr3C N3C C6C C7C 54.9(2)
N3C C6C C7C C8C -67.6(2)
N3C C6C C7C C9C 57.3(2)
N3C C6C C7C C10C 176.96(19)
Cr3C N4C C8C C7C -56.2(2)
C6C C7C C8C N4C 67.7(2)
C9C C7C C8C N4C -57.6(3)
C10C C7C C8C N4C -176.8(2)
